data_4515299
loop_
_publ_author_name
'Zhang, Li'
'Li, Shaobin'
'G\'omez-Garc\'ia, Carlos J'
'Ma, Huiyuan'
'Zhang, Chunjing'
'Pang, Haijun'
'Li, Bonan'

_publ_section_title
;
 Two Novel Polyoxometalate-Encapsulated Metal-Organic Nanotube Frameworks
 as Stable and Highly Efficient Electrocatalysts for Hydrogen Evolution
 Reaction.
;
_journal_issue 37
_journal_name_full 'ACS applied materials &amp; interfaces'
_journal_page_first 31498
_journal_page_last 31504
_journal_paper_doi 10.1021/acsami.8b10447
_journal_volume 10
_journal_year 2018
_chemical_formula_moiety 'C60 H46 Cu6 N42 O64 P2 W18'
_chemical_formula_sum 'C60 H46 Cu6 N42 O64 P2 W18'
_chemical_formula_weight 6131.72
_space_group_IT_number 148
_space_group_name_Hall '-R 3'
_space_group_name_H-M_alt 'R -3 :H'
_symmetry_cell_setting trigonal
_symmetry_space_group_name_H-M 'R -3 :H'
_atom_sites_solution_hydrogens geom
_atom_sites_solution_primary direct
_atom_sites_solution_secondary difmap
_audit_creation_method SHELXL-97
_cell_angle_alpha 90.000(5)
_cell_angle_beta 90.000(5)
_cell_angle_gamma 120.000(5)
_cell_formula_units_Z 6
_cell_length_a 25.000(5)
_cell_length_b 25.000(5)
_cell_length_c 33.342(5)
_cell_measurement_reflns_used 7071
_cell_measurement_temperature 293(2)
_cell_measurement_theta_max 26.88
_cell_measurement_theta_min 2.45
_cell_volume 18047(6)
_computing_cell_refinement 'Bruker SMART'
_computing_data_collection 'Bruker SMART'
_computing_data_reduction 'Bruker SMART'
_computing_molecular_graphics 'Bruker SMART'
_computing_publication_material 'Bruker SMART'
_computing_structure_refinement 'SHELXL-97 (Sheldrick, 1997)'
_computing_structure_solution 'SHELXS-97 (Sheldrick, 1990)'
_diffrn_ambient_temperature 293(2)
_diffrn_measured_fraction_theta_full 0.996
_diffrn_measured_fraction_theta_max 0.996
_diffrn_measurement_device_type 'CCD area detector'
_diffrn_measurement_method 'phi and omega scans'
_diffrn_radiation_monochromator graphite
_diffrn_radiation_source 'fine-focus sealed tube'
_diffrn_radiation_type MoK\a
_diffrn_radiation_wavelength 0.71069
_diffrn_reflns_av_R_equivalents 0.0451
_diffrn_reflns_av_sigmaI/netI 0.0419
_diffrn_reflns_limit_h_max 22
_diffrn_reflns_limit_h_min -31
_diffrn_reflns_limit_k_max 31
_diffrn_reflns_limit_k_min -28
_diffrn_reflns_limit_l_max 42
_diffrn_reflns_limit_l_min -42
_diffrn_reflns_number 35888
_diffrn_reflns_theta_full 27.00
_diffrn_reflns_theta_max 27.00
_diffrn_reflns_theta_min 1.12
_exptl_absorpt_coefficient_mu 18.294
_exptl_absorpt_correction_T_max 0.481
_exptl_absorpt_correction_T_min 0.420
_exptl_absorpt_correction_type multi-scan
_exptl_absorpt_process_details '(SADABS; Sheldrick, 2003)'
_exptl_crystal_colour green
_exptl_crystal_density_diffrn 3.365
_exptl_crystal_density_method 'not measured'
_exptl_crystal_description block
_exptl_crystal_F_000 16368.0
_exptl_crystal_size_max 0.08
_exptl_crystal_size_mid 0.04
_exptl_crystal_size_min 0.04
_refine_diff_density_max 2.283
_refine_diff_density_min -3.746
_refine_diff_density_rms 0.288
_refine_ls_extinction_method none
_refine_ls_goodness_of_fit_ref 0.898
_refine_ls_hydrogen_treatment constro
_refine_ls_matrix_type full
_refine_ls_number_parameters 574
_refine_ls_number_reflns 8734
_refine_ls_number_restraints 18
_refine_ls_restrained_S_all 0.898
_refine_ls_R_factor_all 0.0530
_refine_ls_R_factor_gt 0.0366
_refine_ls_shift/su_max 0.003
_refine_ls_shift/su_mean 0.000
_refine_ls_structure_factor_coef Fsqd
_refine_ls_weighting_details 'calc w=1/[\s^2^(Fo^2^)+(0.0459P)^2^+1167.1467P] where P=(Fo^2^+2Fc^2^)/3'
_refine_ls_weighting_scheme calc
_refine_ls_wR_factor_gt 0.0864
_refine_ls_wR_factor_ref 0.0928
_reflns_number_gt 6842
_reflns_number_total 8770
_reflns_threshold_expression >2sigma(I)
_cod_data_source_file am8b10447_si_002.cif
_cod_data_source_block l
_cod_original_cell_volume 18047(9)
_cod_original_sg_symbol_H-M 'R-3   '
_cod_database_code 4515299

loop_
_symmetry_equiv_pos_as_xyz
'x, y, z'
'-y, x-y, z'
'-x+y, -x, z'
'x+2/3, y+1/3, z+1/3'
'-y+2/3, x-y+1/3, z+1/3'
'-x+y+2/3, -x+1/3, z+1/3'
'x+1/3, y+2/3, z+2/3'
'-y+1/3, x-y+2/3, z+2/3'
'-x+y+1/3, -x+2/3, z+2/3'
'-x, -y, -z'
'y, -x+y, -z'
'x-y, x, -z'
'-x+2/3, -y+1/3, -z+1/3'
'y+2/3, -x+y+1/3, -z+1/3'
'x-y+2/3, x+1/3, -z+1/3'
'-x+1/3, -y+2/3, -z+2/3'
'y+1/3, -x+y+2/3, -z+2/3'
'x-y+1/3, x+2/3, -z+2/3'

loop_
_atom_site_label
_atom_site_type_symbol
_atom_site_fract_x
_atom_site_fract_y
_atom_site_fract_z
_atom_site_U_iso_or_equiv
_atom_site_adp_type
_atom_site_occupancy
_atom_site_symmetry_multiplicity
_atom_site_calc_flag
_atom_site_refinement_flags
W1 W 0.837908(16) 0.905696(16) 0.194254(12) 0.01012(9) Uani 1 1 d .
W2 W 0.892877(17) 1.052368(18) 0.306429(12) 0.01387(9) Uani 1 1 d .
W3 W 0.899826(16) 1.058810(16) 0.193756(12) 0.01036(9) Uani 1 1 d .
W4 W 0.839437(17) 0.899729(17) 0.307367(12) 0.01368(9) Uani 1 1 d .
W5 W 0.928051(19) 0.917238(19) 0.102928(13) 0.01933(10) Uani 1 1 d .
W6 W 0.98487(2) 1.06922(2) 0.397920(13) 0.02346(11) Uani 1 1 d .
Cu3 Cu 0.67013(5) 0.77732(5) 0.16116(3) 0.0094(2) Uani 1 1 d .
Cu2 Cu 0.8333 0.6667 0.1667 0.0077(3) Uani 1 2 d S
P1 P 1.0000 1.0000 0.31000(12) 0.0092(8) Uani 1 3 d S
Cu1 Cu 0.6667 0.8333 0.3333 0.0187(4) Uani 1 2 d S
P2 P 1.0000 1.0000 0.19063(12) 0.0056(7) Uani 1 3 d S
O23 O 1.0000 1.0000 0.3568(3) 0.010(2) Uani 1 3 d S
O20 O 0.8837(3) 1.0474(3) 0.2501(2) 0.0141(14) Uani 1 1 d .
O2 O 0.8830(4) 0.8652(3) 0.0676(2) 0.0227(16) Uani 1 1 d .
O5 O 0.8294(3) 0.9071(3) 0.25021(19) 0.0126(13) Uani 1 1 d .
O7 O 0.8538(3) 1.0899(3) 0.3166(2) 0.0229(17) Uani 1 1 d .
O22 O 0.7639(3) 0.8509(3) 0.1815(2) 0.0138(14) Uani 1 1 d .
O10 O 0.8791(3) 0.8600(3) 0.20415(18) 0.0098(13) Uani 1 1 d .
O14 O 0.9750(4) 1.1134(4) 0.4325(2) 0.0272(18) Uani 1 1 d .
O8 O 0.9759(3) 1.1198(3) 0.2964(2) 0.0151(14) Uani 1 1 d .
O13 O 1.0000 1.0000 0.1434(3) 0.012(2) Uani 1 3 d S
O12 O 0.9254(3) 1.0565(3) 0.14017(19) 0.0120(13) Uani 1 1 d .
N3 N 0.6992(3) 0.7170(3) 0.1602(2) 0.0094(15) Uani 1 1 d .
O9 O 0.9232(3) 1.0544(3) 0.3601(2) 0.0175(15) Uani 1 1 d .
O15 O 1.0405(3) 1.1290(3) 0.3608(2) 0.0174(15) Uani 1 1 d .
N29 N 0.6774(4) 0.7828(4) 0.1016(2) 0.0141(17) Uani 1 1 d .
N30 N 0.6549(4) 0.8123(4) 0.2426(2) 0.0189(18) Uani 1 1 d .
N2 N 0.7561(3) 0.6759(3) 0.1569(2) 0.0113(16) Uani 1 1 d .
C12 C 0.6389(4) 0.9305(4) 0.1661(3) 0.0105(18) Uani 1 1 d .
O4 O 0.8705(3) 0.9141(3) 0.1400(2) 0.0139(14) Uani 1 1 d .
C9 C 0.6666(4) 0.8945(4) 0.1626(3) 0.015(2) Uani 1 1 d .
H9 H 0.7095 0.9135 0.1622 0.018 Uiso 1 1 calc R
N15 N 0.5773(4) 0.9044(4) 0.1690(3) 0.0168(17) Uani 1 1 d .
C14 C 0.6969(5) 0.9590(5) 0.3484(3) 0.018(2) Uani 1 1 d .
O21 O 1.0091(3) 0.9442(3) 0.08045(19) 0.0128(13) Uani 1 1 d .
N5 N 0.6911(4) 0.9231(4) 0.3164(2) 0.0186(18) Uani 1 1 d .
O6 O 0.8286(3) 0.9706(3) 0.3138(2) 0.0152(14) Uani 1 1 d .
O11 O 0.8308(3) 0.9765(3) 0.1860(2) 0.0127(14) Uani 1 1 d .
N13 N 0.7124(5) 1.0434(5) 0.3074(3) 0.034(2) Uani 1 1 d .
N14 N 0.7573(3) 0.7287(4) 0.1559(2) 0.0110(16) Uani 1 1 d U
C2 C 0.8729(5) 0.7274(5) 0.0448(3) 0.024(2) Uani 1 1 d .
H2 H 0.8739 0.7592 0.0297 0.029 Uiso 1 1 calc R
N10 N 0.6485(4) 0.7949(4) 0.2804(2) 0.0144(17) Uani 1 1 d .
C3 C 0.8837(5) 0.6841(5) 0.0267(3) 0.018(2) Uani 1 1 d .
N11 N 0.6977(4) 0.6287(4) 0.1623(3) 0.0168(18) Uani 1 1 d .
O16 O 0.9329(3) 0.9883(3) 0.4197(2) 0.0212(16) Uani 1 1 d .
N1 N 0.8578(4) 0.6780(4) 0.1084(2) 0.0119(16) Uani 1 1 d .
N4 N 0.6325(4) 0.8322(4) 0.1597(2) 0.0150(17) Uani 1 1 d .
C55 C 0.6258(5) 0.7523(5) 0.0787(3) 0.020(2) Uani 1 1 d .
H55 H 0.5881 0.7281 0.0914 0.024 Uiso 1 1 calc R
C1 C 0.8605(5) 0.7235(5) 0.0861(3) 0.018(2) Uani 1 1 d .
H1 H 0.8540 0.7533 0.0982 0.022 Uiso 1 1 calc R
C17 C 0.7068(6) 1.0179(6) 0.3428(4) 0.032(3) Uani 1 1 d .
H17 H 0.7098 1.0410 0.3655 0.039 Uiso 1 1 calc R
C4 C 0.8841(5) 0.6393(5) 0.0506(3) 0.020(2) Uani 1 1 d .
H4 H 0.8935 0.6107 0.0397 0.025 Uiso 1 1 calc R
C15 C 0.6993(6) 0.9491(6) 0.2804(3) 0.031(3) Uani 1 1 d .
H15 H 0.6973 0.9269 0.2576 0.037 Uiso 1 1 calc R
C62 C 0.7308(5) 0.8163(5) 0.0827(3) 0.025(2) Uani 1 1 d .
H62 H 0.7669 0.8364 0.0978 0.030 Uiso 1 1 calc R
C6 C 0.8905(5) 0.6823(5) -0.0183(3) 0.020(2) Uani 1 1 d .
O3 O 0.8667(3) 1.1022(3) 0.1828(2) 0.0139(14) Uani 1 1 d .
O1 O 0.7656(3) 0.8420(3) 0.3177(2) 0.0173(15) Uani 1 1 d .
N6 N 0.6520(4) 0.7671(4) 0.2205(2) 0.0181(18) Uani 1 1 d .
N12 N 0.6451(4) 0.7198(4) 0.2433(2) 0.0212(19) Uani 1 1 d .
C5 C 0.8708(5) 0.6371(4) 0.0903(3) 0.016(2) Uani 1 1 d .
H5 H 0.8707 0.6062 0.1059 0.019 Uiso 1 1 calc R
C20 C 0.6430(5) 0.7385(5) 0.2799(3) 0.019(2) Uani 1 1 d .
C10 C 0.5723(5) 0.8080(5) 0.1598(3) 0.025(2) Uani 1 1 d .
H10 H 0.5475 0.7655 0.1564 0.030 Uiso 1 1 calc R
C11 C 0.5444(5) 0.8438(5) 0.1648(3) 0.021(2) Uani 1 1 d U
H11 H 0.5015 0.8246 0.1651 0.026 Uiso 1 1 calc R
C7 C 0.8711(5) 0.6269(5) -0.0373(3) 0.024(2) Uani 1 1 d .
H7 H 0.8565 0.5907 -0.0226 0.029 Uiso 1 1 calc R
C8 C 0.9124(6) 0.7347(5) -0.0415(3) 0.029(3) Uani 1 1 d .
H8 H 0.9258 0.7728 -0.0294 0.034 Uiso 1 1 calc R
C16 C 0.7107(7) 1.0088(6) 0.2770(4) 0.048(4) Uani 1 1 d .
H16 H 0.7178 1.0260 0.2515 0.057 Uiso 1 1 calc R
C60 C 0.6635(4) 0.6553(4) 0.1633(3) 0.0124(19) Uani 1 1 d .
O24 O 1.0089(3) 0.9463(3) 0.20433(18) 0.0072(12) Uani 1 1 d U
O25 O 0.9362(3) 0.9878(3) 0.29580(19) 0.0103(13) Uani 1 1 d .

loop_
_atom_site_aniso_label
_atom_site_aniso_U_11
_atom_site_aniso_U_22
_atom_site_aniso_U_33
_atom_site_aniso_U_23
_atom_site_aniso_U_13
_atom_site_aniso_U_12
W1 0.00412(17) 0.00504(17) 0.0204(2) -0.00131(14) -0.00125(14) 0.00167(14)
W2 0.01042(19) 0.01077(19) 0.0218(2) -0.00052(15) 0.00215(15) 0.00632(15)
W3 0.00544(17) 0.00543(17) 0.0214(2) -0.00055(14) -0.00176(14) 0.00362(14)
W4 0.00689(18) 0.00994(19) 0.0227(2) 0.00129(15) 0.00321(15) 0.00306(15)
W5 0.0177(2) 0.0164(2) 0.0208(2) -0.00277(16) -0.00156(16) 0.00616(17)
W6 0.0299(3) 0.0249(2) 0.0192(2) -0.00376(18) -0.00003(18) 0.0164(2)
Cu3 0.0132(6) 0.0080(5) 0.0100(5) 0.0004(4) 0.0000(4) 0.0076(5)
Cu2 0.0075(7) 0.0065(7) 0.0084(7) -0.0004(6) 0.0003(6) 0.0030(6)
P1 0.0081(12) 0.0081(12) 0.012(2) 0.000 0.000 0.0040(6)
Cu1 0.0239(9) 0.0189(9) 0.0102(8) -0.0020(7) -0.0005(7) 0.0083(8)
P2 0.0024(11) 0.0024(11) 0.012(2) 0.000 0.000 0.0012(5)
O23 0.010(3) 0.010(3) 0.011(5) 0.000 0.000 0.0050(17)
O20 0.011(3) 0.009(3) 0.020(4) 0.001(3) 0.000(3) 0.002(3)
O2 0.031(4) 0.020(4) 0.015(4) -0.004(3) -0.003(3) 0.011(3)
O5 0.011(3) 0.008(3) 0.020(4) -0.002(3) -0.002(3) 0.006(3)
O7 0.019(4) 0.018(4) 0.035(5) -0.004(3) 0.005(3) 0.012(3)
O22 0.008(3) 0.008(3) 0.025(4) -0.001(3) 0.001(3) 0.003(3)
O10 0.011(3) 0.011(3) 0.011(3) -0.001(2) 0.002(2) 0.008(3)
O14 0.036(5) 0.027(4) 0.020(4) -0.007(3) 0.002(3) 0.016(4)
O8 0.009(3) 0.012(3) 0.019(4) -0.003(3) -0.001(3) 0.002(3)
O13 0.014(4) 0.014(4) 0.009(5) 0.000 0.000 0.0071(18)
O12 0.007(3) 0.011(3) 0.016(3) 0.000(3) 0.002(3) 0.004(3)
N3 0.007(4) 0.010(4) 0.011(4) 0.001(3) -0.002(3) 0.003(3)
O9 0.015(4) 0.019(4) 0.019(4) -0.005(3) -0.004(3) 0.009(3)
O15 0.015(3) 0.015(4) 0.020(4) 0.000(3) -0.001(3) 0.005(3)
N29 0.016(4) 0.018(4) 0.013(4) 0.000(3) 0.001(3) 0.013(4)
N30 0.027(5) 0.023(5) 0.011(4) -0.002(3) 0.002(4) 0.016(4)
N2 0.006(4) 0.007(4) 0.024(4) 0.000(3) 0.002(3) 0.005(3)
C12 0.012(4) 0.011(4) 0.012(4) 0.002(3) 0.000(3) 0.008(4)
O4 0.016(3) 0.014(3) 0.016(3) 0.001(3) 0.005(3) 0.010(3)
C9 0.011(5) 0.014(5) 0.021(5) -0.004(4) -0.002(4) 0.005(4)
N15 0.011(4) 0.017(4) 0.023(5) 0.000(3) 0.001(3) 0.008(4)
C14 0.016(5) 0.019(5) 0.016(5) -0.005(4) -0.001(4) 0.008(4)
O21 0.006(3) 0.012(3) 0.018(3) -0.004(3) -0.001(3) 0.003(3)
N5 0.017(4) 0.023(5) 0.010(4) 0.002(3) 0.001(3) 0.005(4)
O6 0.009(3) 0.011(3) 0.020(4) -0.002(3) -0.003(3) 0.001(3)
O11 0.005(3) 0.007(3) 0.027(4) -0.002(3) -0.003(3) 0.004(3)
N13 0.040(6) 0.029(6) 0.024(5) 0.007(4) -0.004(4) 0.011(5)
N14 0.0105(18) 0.0113(18) 0.0115(18) 0.0000(10) 0.0000(10) 0.0056(11)
C2 0.039(7) 0.025(6) 0.013(5) 0.004(4) 0.006(5) 0.019(5)
N10 0.014(4) 0.020(4) 0.011(4) 0.001(3) 0.003(3) 0.010(4)
C3 0.021(5) 0.014(5) 0.016(5) 0.002(4) 0.005(4) 0.005(4)
N11 0.010(4) 0.009(4) 0.029(5) 0.001(3) 0.000(3) 0.004(3)
O16 0.021(4) 0.023(4) 0.021(4) -0.005(3) 0.004(3) 0.013(3)
N1 0.012(4) 0.010(4) 0.009(4) 0.002(3) 0.001(3) 0.002(3)
N4 0.019(4) 0.018(4) 0.012(4) 0.005(3) -0.004(3) 0.012(4)
C55 0.013(5) 0.024(6) 0.020(5) 0.004(4) 0.004(4) 0.008(4)
C1 0.031(6) 0.019(5) 0.010(5) 0.004(4) 0.004(4) 0.017(5)
C17 0.034(7) 0.033(7) 0.022(6) 0.003(5) -0.007(5) 0.011(6)
C4 0.025(6) 0.020(5) 0.022(5) 0.004(4) 0.005(4) 0.015(5)
C15 0.046(8) 0.032(7) 0.013(5) 0.002(5) 0.003(5) 0.018(6)
C62 0.019(5) 0.033(6) 0.019(6) -0.006(5) -0.008(4) 0.009(5)
C6 0.026(6) 0.022(5) 0.011(5) -0.004(4) 0.005(4) 0.011(5)
O3 0.006(3) 0.008(3) 0.029(4) -0.002(3) -0.004(3) 0.004(3)
O1 0.010(3) 0.018(4) 0.023(4) 0.002(3) 0.002(3) 0.006(3)
N6 0.030(5) 0.011(4) 0.016(4) 0.002(3) 0.003(4) 0.012(4)
N12 0.032(5) 0.022(5) 0.011(4) 0.002(3) 0.006(4) 0.015(4)
C5 0.019(5) 0.014(5) 0.017(5) 0.000(4) -0.001(4) 0.010(4)
C20 0.019(5) 0.017(5) 0.018(5) 0.006(4) 0.003(4) 0.008(4)
C10 0.023(6) 0.015(5) 0.033(6) -0.001(4) 0.007(5) 0.007(5)
C11 0.021(2) 0.021(2) 0.022(2) 0.0001(10) -0.0003(10) 0.0105(14)
C7 0.028(6) 0.020(6) 0.012(5) 0.008(4) 0.007(4) 0.003(5)
C8 0.040(7) 0.027(6) 0.012(5) -0.001(4) 0.004(5) 0.012(5)
C16 0.061(10) 0.038(8) 0.025(7) 0.011(6) -0.004(6) 0.010(7)
C60 0.014(5) 0.005(4) 0.017(5) -0.004(3) 0.002(4) 0.004(4)
O24 0.0071(15) 0.0068(15) 0.0076(15) 0.0006(9) -0.0004(9) 0.0033(10)
O25 0.004(3) 0.008(3) 0.019(3) 0.001(3) 0.001(2) 0.004(3)

loop_
_atom_type_symbol
_atom_type_description
_atom_type_scat_dispersion_real
_atom_type_scat_dispersion_imag
_atom_type_scat_source
C C 0.0033 0.0016 'International Tables Vol C Tables 4.2.6.8 and 6.1.1.4'
H H 0.0000 0.0000 'International Tables Vol C Tables 4.2.6.8 and 6.1.1.4'
N N 0.0061 0.0033 'International Tables Vol C Tables 4.2.6.8 and 6.1.1.4'
O O 0.0106 0.0060 'International Tables Vol C Tables 4.2.6.8 and 6.1.1.4'
P P 0.1023 0.0942 'International Tables Vol C Tables 4.2.6.8 and 6.1.1.4'
Cu Cu 0.3201 1.2651 'International Tables Vol C Tables 4.2.6.8 and 6.1.1.4'
W W -0.8490 6.8722 'International Tables Vol C Tables 4.2.6.8 and 6.1.1.4'

loop_
_geom_angle_atom_site_label_1
_geom_angle_atom_site_label_2
_geom_angle_atom_site_label_3
_geom_angle
_geom_angle_site_symmetry_1
_geom_angle_site_symmetry_3
O22 W1 O5 100.1(3) . .
O22 W1 O11 98.3(3) . .
O5 W1 O11 93.6(3) . .
O22 W1 O10 104.7(3) . .
O5 W1 O10 86.5(3) . .
O11 W1 O10 156.7(3) . .
O22 W1 O4 94.6(3) . .
O5 W1 O4 164.3(3) . .
O11 W1 O4 89.6(3) . .
O10 W1 O4 84.5(3) . .
O22 W1 O24 170.8(3) . 3_675
O5 W1 O24 85.4(2) . 3_675
O11 W1 O24 73.9(2) . 3_675
O10 W1 O24 82.9(2) . 3_675
O4 W1 O24 80.8(2) . 3_675
O7 W2 O6 99.2(3) . .
O7 W2 O20 98.7(3) . .
O6 W2 O20 92.8(3) . .
O7 W2 O9 97.3(3) . .
O6 W2 O9 91.1(3) . .
O20 W2 O9 162.7(3) . .
O7 W2 O8 102.5(3) . .
O6 W2 O8 158.2(3) . .
O20 W2 O8 85.8(3) . .
O9 W2 O8 84.4(3) . .
O7 W2 O25 172.3(3) . .
O6 W2 O25 73.3(2) . .
O20 W2 O25 83.6(2) . .
O9 W2 O25 81.4(3) . .
O8 W2 O25 84.9(2) . .
O3 W3 O10 100.5(3) . 3_675
O3 W3 O12 95.5(3) . .
O10 W3 O12 87.6(3) 3_675 .
O3 W3 O20 99.9(3) . .
O10 W3 O20 90.1(3) 3_675 .
O12 W3 O20 164.6(3) . .
O3 W3 O11 100.9(3) . .
O10 W3 O11 158.5(3) 3_675 .
O12 W3 O11 88.7(3) . .
O20 W3 O11 87.9(3) . .
O3 W3 O24 173.9(3) . 3_675
O10 W3 O24 84.9(2) 3_675 3_675
O12 W3 O24 81.8(2) . 3_675
O20 W3 O24 82.8(2) . 3_675
O11 W3 O24 73.6(2) . 3_675
O1 W4 O8 102.7(3) . 2_765
O1 W4 O15 97.4(3) . 2_765
O8 W4 O15 88.2(3) 2_765 2_765
O1 W4 O6 99.4(3) . .
O8 W4 O6 157.9(3) 2_765 .
O15 W4 O6 89.6(3) 2_765 .
O1 W4 O5 98.1(3) . .
O8 W4 O5 89.8(3) 2_765 .
O15 W4 O5 164.3(3) 2_765 .
O6 W4 O5 86.4(3) . .
O1 W4 O25 172.5(3) . .
O8 W4 O25 84.7(3) 2_765 .
O15 W4 O25 81.8(3) 2_765 .
O6 W4 O25 73.2(2) . .
O5 W4 O25 82.6(2) . .
O2 W5 O4 103.0(3) . .
O2 W5 O12 103.5(3) . 2_765
O4 W5 O12 86.5(3) . 2_765
O2 W5 O21 99.9(3) . 3_675
O4 W5 O21 89.8(3) . 3_675
O12 W5 O21 156.5(3) 2_765 3_675
O2 W5 O21 100.1(3) . .
O4 W5 O21 156.9(3) . .
O12 W5 O21 87.9(3) 2_765 .
O21 W5 O21 86.5(4) 3_675 .
O2 W5 O13 170.7(3) . .
O4 W5 O13 83.8(3) . .
O12 W5 O13 82.9(2) 2_765 .
O21 W5 O13 73.7(2) 3_675 .
O21 W5 O13 73.2(2) . .
O14 W6 O9 102.3(3) . .
O14 W6 O15 102.6(3) . .
O9 W6 O15 85.6(3) . .
O14 W6 O16 100.7(3) . .
O9 W6 O16 89.5(3) . .
O15 W6 O16 156.7(3) . .
O14 W6 O16 101.2(3) . 3_675
O9 W6 O16 156.4(3) . 3_675
O15 W6 O16 87.1(3) . 3_675
O16 W6 O16 88.5(4) . 3_675
O14 W6 O23 172.4(3) . .
O9 W6 O23 83.3(3) . .
O15 W6 O23 82.9(3) . .
O16 W6 O23 73.9(2) . .
O16 W6 O23 73.6(3) 3_675 .
N3 Cu3 N29 88.9(3) . .
N3 Cu3 N4 174.3(3) . .
N29 Cu3 N4 89.3(3) . .
N3 Cu3 N6 93.7(3) . .
N29 Cu3 N6 173.3(3) . .
N4 Cu3 N6 87.6(3) . .
N3 Cu3 O22 89.9(3) . .
N29 Cu3 O22 102.9(3) . .
N4 Cu3 O22 95.8(3) . .
N6 Cu3 O22 83.3(3) . .
N1 Cu2 N1 180.00(11) . 13_665
N1 Cu2 N2 86.2(3) . 13_665
N1 Cu2 N2 93.8(3) 13_665 13_665
N1 Cu2 N2 93.8(3) . .
N1 Cu2 N2 86.2(3) 13_665 .
N2 Cu2 N2 179.997(1) 13_665 .
N1 Cu2 O3 85.6(3) . 14_455
N1 Cu2 O3 94.4(3) 13_665 14_455
N2 Cu2 O3 96.8(3) 13_665 14_455
N2 Cu2 O3 83.2(3) . 14_455
N1 Cu2 O3 94.4(3) . 2_765
N1 Cu2 O3 85.6(3) 13_665 2_765
N2 Cu2 O3 83.2(3) 13_665 2_765
N2 Cu2 O3 96.8(3) . 2_765
O3 Cu2 O3 179.997(1) 14_455 2_765
O25 P1 O25 111.0(3) 3_675 2_765
O25 P1 O25 111.0(3) 3_675 .
O25 P1 O25 111.0(3) 2_765 .
O25 P1 O23 107.9(3) 3_675 .
O25 P1 O23 107.9(3) 2_765 .
O25 P1 O23 107.9(3) . .
N10 Cu1 N10 179.997(2) 16_665 .
N10 Cu1 N5 81.0(3) 16_665 .
N10 Cu1 N5 99.0(3) . .
N10 Cu1 N5 99.0(3) 16_665 16_665
N10 Cu1 N5 81.0(3) . 16_665
N5 Cu1 N5 179.997(1) . 16_665
N10 Cu1 O1 80.0(3) 16_665 16_665
N10 Cu1 O1 100.0(3) . 16_665
N5 Cu1 O1 83.8(3) . 16_665
N5 Cu1 O1 96.2(3) 16_665 16_665
N10 Cu1 O1 100.0(3) 16_665 .
N10 Cu1 O1 80.0(3) . .
N5 Cu1 O1 96.2(3) . .
N5 Cu1 O1 83.8(3) 16_665 .
O1 Cu1 O1 179.998(1) 16_665 .
O24 P2 O24 111.5(2) 2_765 .
O24 P2 O24 111.5(2) 2_765 3_675
O24 P2 O24 111.5(2) . 3_675
O24 P2 O13 107.3(3) 2_765 .
O24 P2 O13 107.3(3) . .
O24 P2 O13 107.3(3) 3_675 .
P1 O23 W6 125.2(2) . .
P1 O23 W6 125.2(2) . 3_675
W6 O23 W6 90.2(3) . 3_675
P1 O23 W6 125.2(2) . 2_765
W6 O23 W6 90.2(3) . 2_765
W6 O23 W6 90.2(3) 3_675 2_765
W2 O20 W3 163.1(4) . .
W1 O5 W4 161.9(4) . .
W1 O22 Cu3 175.9(4) . .
W3 O10 W1 152.2(4) 2_765 .
W4 O8 W2 150.2(4) 3_675 .
P2 O13 W5 124.7(2) . .
P2 O13 W5 124.7(2) . 3_675
W5 O13 W5 90.8(3) . 3_675
P2 O13 W5 124.7(2) . 2_765
W5 O13 W5 90.8(3) . 2_765
W5 O13 W5 90.8(3) 3_675 2_765
W5 O12 W3 149.9(4) 3_675 .
N14 N3 C60 106.5(7) . .
N14 N3 Cu3 127.5(6) . .
C60 N3 Cu3 126.0(6) . .
W6 O9 W2 153.9(4) . .
W6 O15 W4 150.2(4) . 3_675
C62 N29 C55 117.5(8) . .
C62 N29 Cu3 122.9(7) . .
C55 N29 Cu3 119.6(7) . .
N10 N30 N6 107.8(8) . .
N14 N2 N11 110.8(7) . .
N14 N2 Cu2 124.3(6) . .
N11 N2 Cu2 122.5(6) . .
N15 C12 C9 120.9(9) . .
N15 C12 C60 117.0(8) . 15
C9 C12 C60 121.9(8) . 15
W5 O4 W1 152.6(4) . .
N4 C9 C12 121.3(9) . .
C11 N15 C12 117.0(9) . .
N5 C14 C17 120.4(10) . .
N5 C14 C20 113.2(9) . 16_665
C17 C14 C20 126.4(10) . 16_665
W5 O21 W5 122.3(3) 2_765 .
C15 N5 C14 116.5(9) . .
C15 N5 Cu1 131.3(8) . .
C14 N5 Cu1 112.1(7) . .
W2 O6 W4 123.1(3) . .
W1 O11 W3 121.8(3) . .
C17 N13 C16 114.2(11) . .
N2 N14 N3 107.6(7) . .
C3 C2 C1 119.9(10) . .
N30 N10 C20 105.4(8) . .
N30 N10 Cu1 138.0(7) . .
C20 N10 Cu1 113.8(6) . .
C4 C3 C2 117.9(9) . .
C4 C3 C6 120.2(9) . .
C2 C3 C6 121.8(9) . .
C60 N11 N2 104.6(7) . .
W6 O16 W6 122.3(4) . 2_765
C1 N1 C5 117.9(8) . .
C1 N1 Cu2 122.6(7) . .
C5 N1 Cu2 119.4(6) . .
C10 N4 C9 116.8(9) . .
C10 N4 Cu3 120.2(7) . .
C9 N4 Cu3 122.7(7) . .
N29 C55 C7 122.9(9) . 11_565
N1 C1 C2 121.3(9) . .
N13 C17 C14 123.8(12) . .
C5 C4 C3 119.7(10) . .
N5 C15 C16 120.2(11) . .
N29 C62 C8 122.2(10) . 11_565
C7 C6 C8 118.2(9) . .
C7 C6 C3 120.0(9) . .
C8 C6 C3 121.7(9) . .
W3 O3 Cu2 174.0(4) . 3_675
W4 O1 Cu1 137.5(4) . .
N30 N6 N12 111.5(8) . .
N30 N6 Cu3 121.7(6) . .
N12 N6 Cu3 126.0(6) . .
C20 N12 N6 102.7(8) . .
N1 C5 C4 123.2(9) . .
N12 C20 N10 112.5(9) . .
N12 C20 C14 129.6(10) . 16_665
N10 C20 C14 117.9(9) . 16_665
N4 C10 C11 122.0(10) . .
N15 C11 C10 121.7(10) . .
C6 C7 C55 119.0(10) . 12_655
C6 C8 C62 120.2(10) . 12_655
N13 C16 C15 124.7(12) . .
N11 C60 N3 110.4(8) . .
N11 C60 C12 126.9(8) . 14_455
N3 C60 C12 122.7(8) . 14_455
P2 O24 W3 126.9(3) . 2_765
P2 O24 W1 128.8(3) . 2_765
W3 O24 W1 90.6(2) 2_765 2_765
P1 O25 W4 127.9(3) . .
P1 O25 W2 126.7(3) . .
W4 O25 W2 90.4(2) . .

loop_
_geom_bond_atom_site_label_1
_geom_bond_atom_site_label_2
_geom_bond_distance
_geom_bond_site_symmetry_2
W1 O22 1.717(6) .
W1 O5 1.880(7) .
W1 O11 1.886(6) .
W1 O10 1.910(6) .
W1 O4 1.952(6) .
W1 O24 2.356(6) 3_675
W2 O7 1.693(7) .
W2 O6 1.881(6) .
W2 O20 1.890(7) .
W2 O9 1.933(7) .
W2 O8 1.941(6) .
W2 O25 2.379(6) .
W3 O3 1.701(6) .
W3 O10 1.869(6) 3_675
W3 O12 1.908(6) .
W3 O20 1.912(7) .
W3 O11 1.931(6) .
W3 O24 2.337(6) 3_675
W4 O1 1.716(7) .
W4 O8 1.863(6) 2_765
W4 O15 1.910(7) 2_765
W4 O6 1.933(7) .
W4 O5 1.943(6) .
W4 O25 2.350(6) .
W5 O2 1.699(7) .
W5 O4 1.869(6) .
W5 O12 1.901(6) 2_765
W5 O21 1.913(6) 3_675
W5 O21 1.939(6) .
W5 O13 2.369(6) .
W6 O14 1.699(7) .
W6 O9 1.880(7) .
W6 O15 1.903(7) .
W6 O16 1.918(7) .
W6 O16 1.933(7) 3_675
W6 O23 2.382(6) .
Cu3 N3 1.974(7) .
Cu3 N29 1.993(8) .
Cu3 N4 2.017(8) .
Cu3 N6 2.018(8) .
Cu3 O22 2.242(6) .
Cu2 N1 2.015(7) .
Cu2 N1 2.015(7) 13_665
Cu2 N2 2.083(7) 13_665
Cu2 N2 2.083(7) .
Cu2 O3 2.219(6) 14_455
Cu2 O3 2.220(6) 2_765
P1 O25 1.540(6) 3_675
P1 O25 1.540(6) 2_765
P1 O25 1.540(6) .
P1 O23 1.560(11) .
Cu1 N10 1.952(8) 16_665
Cu1 N10 1.952(8) .
Cu1 N5 2.087(9) .
Cu1 N5 2.087(9) 16_665
Cu1 O1 2.429(7) 16_665
Cu1 O1 2.429(7) .
P2 O24 1.535(6) 2_765
P2 O24 1.535(6) .
P2 O24 1.535(6) 3_675
P2 O13 1.575(11) .
O23 W6 2.382(6) 3_675
O23 W6 2.382(6) 2_765
O10 W3 1.869(6) 2_765
O8 W4 1.863(6) 3_675
O13 W5 2.369(6) 3_675
O13 W5 2.369(6) 2_765
O12 W5 1.901(6) 3_675
N3 N14 1.338(10) .
N3 C60 1.346(11) .
O15 W4 1.910(7) 3_675
N29 C62 1.328(13) .
N29 C55 1.358(13) .
N30 N10 1.315(11) .
N30 N6 1.320(11) .
N2 N14 1.304(10) .
N2 N11 1.353(11) .
C12 N15 1.344(12) .
C12 C9 1.388(13) .
C12 C60 1.443(13) 15
C9 N4 1.353(12) .
N15 C11 1.321(13) .
C14 N5 1.354(12) .
C14 C17 1.378(16) .
C14 C20 1.462(14) 16_665
O21 W5 1.913(6) 2_765
N5 C15 1.330(13) .
N13 C17 1.318(14) .
N13 C16 1.319(17) .
C2 C3 1.380(14) .
C2 C1 1.405(13) .
N10 C20 1.345(13) .
C3 C4 1.380(14) .
C3 C6 1.513(13) .
N11 C60 1.321(12) .
O16 W6 1.933(7) 2_765
N1 C1 1.332(12) .
N1 C5 1.358(12) .
N4 C10 1.311(13) .
C55 C7 1.381(14) 11_565
C4 C5 1.359(14) .
C15 C16 1.377(18) .
C62 C8 1.380(14) 11_565
C6 C7 1.371(15) .
C6 C8 1.379(15) .
O3 Cu2 2.220(6) 3_675
N6 N12 1.341(11) .
N12 C20 1.318(13) .
C20 C14 1.462(14) 16_665
C10 C11 1.395(15) .
C7 C55 1.381(14) 12_655
C8 C62 1.380(14) 12_655
C60 C12 1.443(13) 14_455
O24 W3 2.337(6) 2_765
O24 W1 2.356(6) 2_765

loop_
_platon_squeeze_void_nr
_platon_squeeze_void_average_x
_platon_squeeze_void_average_y
_platon_squeeze_void_average_z
_platon_squeeze_void_volume
_platon_squeeze_void_count_electrons
_platon_squeeze_void_content
1 0.000 0.000 0.000 454 103 ' '
2 0.000 0.000 0.500 57 4 ' '
3 -0.017 0.796 0.413 33 0 ' '
4 0.017 0.204 0.587 33 2 ' '
5 0.050 0.236 0.406 11 0 ' '
6 0.130 0.480 0.254 33 1 ' '
7 0.333 0.667 0.667 458 102 ' '
8 0.097 0.481 0.073 11 0 ' '
9 0.146 0.683 0.080 33 -1 ' '
10 0.204 0.187 0.413 33 0 ' '
11 0.147 0.717 0.261 12 -2 ' '
12 0.187 0.983 0.587 33 2 ' '
13 0.186 0.950 0.406 12 0 ' '
14 0.236 0.186 0.594 11 -1 ' '
15 0.333 0.667 0.167 55 3 ' '
16 0.317 0.463 0.080 33 -1 ' '
17 0.350 0.870 0.254 33 2 ' '
18 0.283 0.430 0.261 12 -2 ' '
19 0.383 0.903 0.073 11 0 ' '
20 0.463 0.146 0.920 33 1 ' '
21 0.667 0.333 0.333 458 102 ' '
22 0.430 0.147 0.739 12 0 ' '
23 0.537 0.854 0.080 33 0 ' '
24 0.480 0.350 0.746 33 0 ' '
25 0.481 0.384 0.927 11 -2 ' '
26 0.520 0.650 0.254 33 2 ' '
27 0.519 0.616 0.073 11 0 ' '
28 0.570 0.853 0.261 11 -1 ' '
29 0.667 0.333 0.833 55 3 ' '
30 0.650 0.130 0.746 33 0 ' '
31 0.683 0.537 0.920 33 2 ' '
32 0.616 0.097 0.927 11 -1 ' '
33 0.717 0.570 0.739 12 0 ' '
34 0.796 0.813 0.587 33 1 ' '
35 0.764 0.814 0.406 11 0 ' '
36 0.813 0.017 0.413 33 0 ' '
37 0.870 0.520 0.746 33 0 ' '
38 0.814 0.050 0.594 12 -2 ' '
39 0.853 0.316 0.920 33 2 ' '
40 0.853 0.283 0.739 12 0 ' '
41 0.903 0.519 0.927 11 -1 ' '
42 0.950 0.764 0.594 11 -2 ' '
